data_4327849
loop_
_publ_author_name
'Limin Yang'
'Xiaohui Hua'
'Junhui Xue'
'Qinghua Pan'
'Lei Yu'
'Weihong Li'
'Yizhuang Xu'
'Guozhong Zhao'
'Liming Liu'
'Kexin Liu'
'Jia'er Chen'
'Jinguang Wu'

_publ_contact_author 'LiMin Yang'
_publ_contact_author_address
;  School of Physics
   Peking University
   Beijing,100871
   P.R.China
;
_publ_contact_author_email yanglm@pku.edu.cn
_publ_contact_author_fax +86-10-62758849
_publ_contact_author_phone +86-10-62751889
_publ_section_title
;
 Interactions between Metal Ions and Carbohydrates. Spectroscopic
 Characterization and the Topology Coordination Behavior of Erythritol
 with Trivalent Lanthanide Ions
;
_journal_name_full 'Inorganic Chemistry'
_journal_page_first 499
_journal_page_last 510
_journal_paper_doi 10.1021/ic2019605
_journal_volume 51
_journal_year 2012
_chemical_formula_sum 'C12 H34 Cl6 O14 Tb2'
_chemical_formula_weight 932.93
_chemical_name_systematic
; 
 ? 
;
_space_group_IT_number 2
_symmetry_cell_setting triclinic
_symmetry_space_group_name_Hall '-P 1'
_symmetry_space_group_name_H-M 'P -1'
_atom_sites_solution_hydrogens geom
_atom_sites_solution_primary direct
_atom_sites_solution_secondary difmap
_audit_creation_method SHELXL-97
_cell_angle_alpha 69.99(3)
_cell_angle_beta 76.44(3)
_cell_angle_gamma 66.88(3)
_cell_formula_units_Z 1
_cell_length_a 7.1120(14)
_cell_length_b 8.7190(17)
_cell_length_c 12.492(3)
_cell_measurement_reflns_used 2732
_cell_measurement_temperature 173.15
_cell_measurement_theta_max 27.4854
_cell_measurement_theta_min 1.7467
_cell_volume 664.9(3)
_computing_cell_refinement 'CrystalClear (Rigaku Inc., 2007)'
_computing_data_collection 'CrystalClear (Rigaku Inc., 2007)'
_computing_data_reduction 'CrystalClear (Rigaku Inc., 2007)'
_computing_structure_refinement 'SHELXL-97 (Sheldrick, 1997)'
_computing_structure_solution 'SHELXS-97 (Sheldrick, 1990)'
_diffrn_ambient_temperature 173.15
_diffrn_measured_fraction_theta_full 0.990
_diffrn_measured_fraction_theta_max 0.990
_diffrn_radiation_monochromator Confocal
_diffrn_radiation_source 'Rotating Anode'
_diffrn_radiation_type 'Mo K\a'
_diffrn_radiation_wavelength 0.71073
_diffrn_reflns_av_R_equivalents 0.0226
_diffrn_reflns_av_sigmaI/netI 0.0266
_diffrn_reflns_limit_h_max 9
_diffrn_reflns_limit_h_min -9
_diffrn_reflns_limit_k_max 11
_diffrn_reflns_limit_k_min -11
_diffrn_reflns_limit_l_max 16
_diffrn_reflns_limit_l_min -16
_diffrn_reflns_number 5879
_diffrn_reflns_theta_full 27.49
_diffrn_reflns_theta_max 27.49
_diffrn_reflns_theta_min 1.75
_exptl_absorpt_coefficient_mu 5.938
_exptl_absorpt_correction_T_max 1.0000
_exptl_absorpt_correction_T_min 0.6745
_exptl_absorpt_correction_type multi-scan
_exptl_crystal_colour colorless
_exptl_crystal_density_diffrn 2.330
_exptl_crystal_description block
_exptl_crystal_F_000 450
_exptl_crystal_size_max 0.200
_exptl_crystal_size_mid 0.120
_exptl_crystal_size_min 0.071
_refine_diff_density_max 2.950
_refine_diff_density_min -0.893
_refine_diff_density_rms 0.243
_refine_ls_extinction_method none
_refine_ls_goodness_of_fit_ref 1.245
_refine_ls_hydrogen_treatment mixed
_refine_ls_matrix_type full
_refine_ls_number_parameters 187
_refine_ls_number_reflns 3033
_refine_ls_number_restraints 15
_refine_ls_restrained_S_all 1.243
_refine_ls_R_factor_all 0.0263
_refine_ls_R_factor_gt 0.0257
_refine_ls_shift/su_max 0.001
_refine_ls_shift/su_mean 0.000
_refine_ls_structure_factor_coef Fsqd
_refine_ls_weighting_details 'calc w=1/[\s^2^(Fo^2^)+(0.0402P)^2^+1.6049P] where P=(Fo^2^+2Fc^2^)/3'
_refine_ls_weighting_scheme calc
_refine_ls_wR_factor_gt 0.0783
_refine_ls_wR_factor_ref 0.0787
_reflns_number_gt 2989
_reflns_number_total 3033
_reflns_threshold_expression >2sigma(I)
_cod_data_source_file ic2019605_si_001_5.cif
_cod_data_source_block mx1040
_cod_original_cell_volume 664.9(2)
_cod_database_code 4327849

loop_
_symmetry_equiv_pos_as_xyz
'x, y, z'
'-x, -y, -z'

loop_
_atom_site_label
_atom_site_type_symbol
_atom_site_fract_x
_atom_site_fract_y
_atom_site_fract_z
_atom_site_U_iso_or_equiv
_atom_site_adp_type
_atom_site_occupancy
_atom_site_symmetry_multiplicity
_atom_site_calc_flag
_atom_site_refinement_flags
Tb1 Tb 0.62492(3) 0.41094(2) 0.222072(15) 0.01092(8) Uani 1 1 d .
Cl1 Cl 0.72683(17) 0.66691(14) 0.05780(9) 0.0170(2) Uani 1 1 d .
Cl2 Cl 0.24773(17) 0.59537(14) 0.15282(10) 0.0192(2) Uani 1 1 d .
O4 O 0.5156(5) 0.2276(4) 0.1565(3) 0.0172(6) Uani 1 1 d D
H10 H 0.403(6) 0.291(7) 0.114(4) 0.021 Uiso 1 1 d D
O1 O 0.9145(5) 0.2502(4) 0.1127(3) 0.0167(6) Uani 1 1 d D
H7 H 0.997(8) 0.303(7) 0.055(4) 0.020 Uiso 1 1 d D
O2 O 0.7811(5) 0.1158(4) 0.3210(3) 0.0154(6) Uani 1 1 d D
H8 H 0.764(9) 0.053(7) 0.398(2) 0.018 Uiso 1 1 d D
O6 O 0.4196(5) 0.3306(4) 0.3981(3) 0.0209(7) Uani 1 1 d D
H12 H 0.379(9) 0.232(5) 0.413(5) 0.025 Uiso 1 1 d D
O5 O 0.5128(5) 0.6033(4) 0.3431(3) 0.0210(7) Uani 1 1 d D
H11 H 0.552(9) 0.699(5) 0.326(3) 0.025 Uiso 1 1 d D
O7 O 0.9255(5) 0.4029(5) 0.2873(3) 0.0224(7) Uani 1 1 d D
H13 H 1.016(8) 0.460(8) 0.241(4) 0.027 Uiso 1 1 d D
H14 H 1.033(7) 0.306(5) 0.319(5) 0.027 Uiso 1 1 d D
O3 O 0.6392(5) -0.1332(4) 0.3084(3) 0.0196(7) Uani 1 1 d D
H9 H 0.524(6) -0.059(6) 0.342(5) 0.024 Uiso 1 1 d D
C1 C 1.0436(7) 0.0770(6) 0.1650(4) 0.0178(9) Uani 1 1 d .
H1A H 1.1520 0.0804 0.1980 0.021 Uiso 1 1 calc R
H1B H 1.1063 0.0124 0.1085 0.021 Uiso 1 1 calc R
C2 C 0.9055(7) -0.0078(5) 0.2579(4) 0.0148(8) Uani 1 1 d D
H2 H 0.999(6) -0.113(3) 0.302(4) 0.018 Uiso 1 1 d D
C3 C 0.7663(7) -0.0623(6) 0.2132(4) 0.0165(9) Uani 1 1 d D
H3 H 0.854(5) -0.152(6) 0.174(4) 0.020 Uiso 1 1 d D
C4 C 0.6426(8) 0.0750(6) 0.1195(4) 0.0190(9) Uani 1 1 d .
H4A H 0.7351 0.1061 0.0520 0.023 Uiso 1 1 calc R
H4B H 0.5561 0.0291 0.0990 0.023 Uiso 1 1 calc R
C5 C 0.4174(7) 0.5546(6) 0.4596(4) 0.0176(9) Uani 1 1 d D
H5 H 0.332(7) 0.654(4) 0.489(4) 0.021 Uiso 1 1 d D
C6 C 0.2852(7) 0.4614(6) 0.4534(4) 0.0203(9) Uani 1 1 d .
H6A H 0.2295 0.4088 0.5296 0.024 Uiso 1 1 calc R
H6B H 0.1722 0.5405 0.4090 0.024 Uiso 1 1 calc R
Cl3 Cl 0.22835(19) 0.06709(16) 0.42868(10) 0.0232(2) Uani 1 1 d .

loop_
_atom_site_aniso_label
_atom_site_aniso_U_11
_atom_site_aniso_U_22
_atom_site_aniso_U_33
_atom_site_aniso_U_23
_atom_site_aniso_U_13
_atom_site_aniso_U_12
Tb1 0.01241(12) 0.00989(12) 0.01023(12) -0.00216(8) -0.00035(8) -0.00469(8)
Cl1 0.0175(5) 0.0161(5) 0.0159(5) 0.0005(4) -0.0015(4) -0.0086(4)
Cl2 0.0150(5) 0.0171(5) 0.0216(5) -0.0022(4) -0.0045(4) -0.0030(4)
O4 0.0183(15) 0.0144(15) 0.0191(16) -0.0057(12) -0.0062(13) -0.0027(12)
O1 0.0157(15) 0.0136(15) 0.0149(15) -0.0008(12) 0.0043(12) -0.0051(12)
O2 0.0208(16) 0.0115(14) 0.0118(14) -0.0028(12) 0.0002(12) -0.0052(12)
O6 0.0235(17) 0.0194(16) 0.0188(16) -0.0071(13) 0.0050(13) -0.0090(14)
O5 0.0247(18) 0.0215(17) 0.0214(17) -0.0091(14) 0.0045(14) -0.0140(14)
O7 0.0200(17) 0.0204(17) 0.0277(18) -0.0014(14) -0.0070(14) -0.0100(14)
O3 0.0228(17) 0.0141(15) 0.0219(17) -0.0044(13) 0.0033(14) -0.0102(13)
C1 0.015(2) 0.016(2) 0.018(2) -0.0037(17) 0.0021(17) -0.0047(17)
C2 0.018(2) 0.0106(18) 0.014(2) -0.0035(16) 0.0009(16) -0.0043(16)
C3 0.022(2) 0.0125(19) 0.015(2) -0.0058(16) 0.0007(17) -0.0059(17)
C4 0.024(2) 0.014(2) 0.021(2) -0.0080(17) -0.0038(19) -0.0051(18)
C5 0.017(2) 0.023(2) 0.014(2) -0.0082(18) -0.0010(18) -0.0064(18)
C6 0.017(2) 0.022(2) 0.020(2) -0.0076(18) 0.0016(18) -0.0050(18)
Cl3 0.0239(6) 0.0254(6) 0.0163(5) 0.0007(4) -0.0024(4) -0.0098(5)

loop_
_atom_type_symbol
_atom_type_description
_atom_type_scat_dispersion_real
_atom_type_scat_dispersion_imag
_atom_type_scat_source
C C 0.0033 0.0016 'International Tables Vol C Tables 4.2.6.8 and 6.1.1.4'
H H 0.0000 0.0000 'International Tables Vol C Tables 4.2.6.8 and 6.1.1.4'
Cl Cl 0.1484 0.1585 'International Tables Vol C Tables 4.2.6.8 and 6.1.1.4'
O O 0.0106 0.0060 'International Tables Vol C Tables 4.2.6.8 and 6.1.1.4'
Tb Tb -0.1723 4.1537 'International Tables Vol C Tables 4.2.6.8 and 6.1.1.4'

loop_
_geom_angle_atom_site_label_1
_geom_angle_atom_site_label_2
_geom_angle_atom_site_label_3
_geom_angle
_geom_angle_site_symmetry_1
_geom_angle_site_symmetry_3
O2 Tb1 O6 69.46(12) . .
O2 Tb1 O1 65.48(11) . .
O6 Tb1 O1 133.95(11) . .
O2 Tb1 O5 113.20(12) . .
O6 Tb1 O5 63.90(12) . .
O1 Tb1 O5 145.26(12) . .
O2 Tb1 O7 75.35(12) . .
O6 Tb1 O7 102.48(13) . .
O1 Tb1 O7 75.10(12) . .
O5 Tb1 O7 71.37(13) . .
O2 Tb1 O4 70.53(11) . .
O6 Tb1 O4 85.51(12) . .
O1 Tb1 O4 71.34(11) . .
O5 Tb1 O4 142.95(11) . .
O7 Tb1 O4 139.49(12) . .
O2 Tb1 Cl1 139.37(8) . .
O6 Tb1 Cl1 147.14(9) . .
O1 Tb1 Cl1 78.44(8) . .
O5 Tb1 Cl1 85.93(9) . .
O7 Tb1 Cl1 77.96(9) . .
O4 Tb1 Cl1 115.83(8) . .
O2 Tb1 Cl2 132.74(9) . .
O6 Tb1 Cl2 80.74(10) . .
O1 Tb1 Cl2 124.89(9) . .
O5 Tb1 Cl2 82.92(9) . .
O7 Tb1 Cl2 148.80(9) . .
O4 Tb1 Cl2 71.36(8) . .
Cl1 Tb1 Cl2 82.99(5) . .
C4 O4 Tb1 128.1(3) . .
C4 O4 H10 110(4) . .
Tb1 O4 H10 113(4) . .
C1 O1 Tb1 121.4(3) . .
C1 O1 H7 107(4) . .
Tb1 O1 H7 122(4) . .
C2 O2 Tb1 120.1(2) . .
C2 O2 H8 107(4) . .
Tb1 O2 H8 132(4) . .
C6 O6 Tb1 119.5(3) . .
C6 O6 H12 116(4) . .
Tb1 O6 H12 119(4) . .
C5 O5 Tb1 121.2(3) . .
C5 O5 H11 114.2(19) . .
Tb1 O5 H11 123(2) . .
Tb1 O7 H13 123(4) . .
Tb1 O7 H14 128(4) . .
H13 O7 H14 92(5) . .
C3 O3 H9 120(4) . .
O1 C1 C2 106.6(3) . .
O1 C1 H1A 110.4 . .
C2 C1 H1A 110.4 . .
O1 C1 H1B 110.4 . .
C2 C1 H1B 110.4 . .
H1A C1 H1B 108.6 . .
O2 C2 C1 106.9(3) . .
O2 C2 C3 109.5(4) . .
C1 C2 C3 114.4(4) . .
O2 C2 H2 114(3) . .
C1 C2 H2 105(3) . .
C3 C2 H2 106.8(17) . .
O3 C3 C4 112.1(4) . .
O3 C3 C2 108.7(4) . .
C4 C3 C2 115.8(4) . .
O3 C3 H3 110(3) . .
C4 C3 H3 102(3) . .
C2 C3 H3 109(2) . .
O4 C4 C3 110.7(4) . .
O4 C4 H4A 109.5 . .
C3 C4 H4A 109.5 . .
O4 C4 H4B 109.5 . .
C3 C4 H4B 109.5 . .
H4A C4 H4B 108.1 . .
O5 C5 C6 104.5(4) . .
O5 C5 C5 109.9(5) . 2_666
C6 C5 C5 114.2(5) . 2_666
O5 C5 H5 114(2) . .
C6 C5 H5 110(3) . .
C5 C5 H5 105(3) 2_666 .
O6 C6 C5 105.0(4) . .
O6 C6 H6A 110.7 . .
C5 C6 H6A 110.7 . .
O6 C6 H6B 110.7 . .
C5 C6 H6B 110.7 . .
H6A C6 H6B 108.8 . .

loop_
_geom_bond_atom_site_label_1
_geom_bond_atom_site_label_2
_geom_bond_distance
_geom_bond_site_symmetry_2
Tb1 O2 2.368(3) .
Tb1 O6 2.387(3) .
Tb1 O1 2.408(3) .
Tb1 O5 2.419(3) .
Tb1 O7 2.429(3) .
Tb1 O4 2.449(3) .
Tb1 Cl1 2.6750(14) .
Tb1 Cl2 2.6979(15) .
O4 C4 1.443(5) .
O4 H10 0.94(2) .
O1 C1 1.438(5) .
O1 H7 0.93(2) .
O2 C2 1.439(5) .
O2 H8 0.93(2) .
O6 C6 1.437(6) .
O6 H12 0.95(2) .
O5 C5 1.449(5) .
O5 H11 0.925(19) .
O7 H13 0.94(2) .
O7 H14 0.93(2) .
O3 C3 1.430(5) .
O3 H9 0.93(2) .
C1 C2 1.519(6) .
C1 H1A 0.9700 .
C1 H1B 0.9700 .
C2 C3 1.526(6) .
C2 H2 0.970(19) .
C3 C4 1.508(7) .
C3 H3 0.994(19) .
C4 H4A 0.9700 .
C4 H4B 0.9700 .
C5 C6 1.492(7) .
C5 C5 1.525(9) 2_666
C5 H5 0.980(19) .
C6 H6A 0.9700 .
C6 H6B 0.9700 .

loop_
_geom_torsion_atom_site_label_1
_geom_torsion_atom_site_label_2
_geom_torsion_atom_site_label_3
_geom_torsion_atom_site_label_4
_geom_torsion
_geom_torsion_site_symmetry_1
_geom_torsion_site_symmetry_4
O2 Tb1 O4 C4 -49.5(3) . .
O6 Tb1 O4 C4 -119.3(4) . .
O1 Tb1 O4 C4 20.3(3) . .
O5 Tb1 O4 C4 -152.5(3) . .
O7 Tb1 O4 C4 -15.3(4) . .
Cl1 Tb1 O4 C4 86.8(3) . .
Cl2 Tb1 O4 C4 159.0(4) . .
O2 Tb1 O1 C1 -8.8(3) . .
O6 Tb1 O1 C1 -21.5(4) . .
O5 Tb1 O1 C1 87.1(4) . .
O7 Tb1 O1 C1 71.6(3) . .
O4 Tb1 O1 C1 -85.3(3) . .
Cl1 Tb1 O1 C1 152.1(3) . .
Cl2 Tb1 O1 C1 -135.0(3) . .
O6 Tb1 O2 C2 149.4(3) . .
O1 Tb1 O2 C2 -20.9(3) . .
O5 Tb1 O2 C2 -162.8(3) . .
O7 Tb1 O2 C2 -101.0(3) . .
O4 Tb1 O2 C2 56.9(3) . .
Cl1 Tb1 O2 C2 -50.4(3) . .
Cl2 Tb1 O2 C2 94.8(3) . .
O2 Tb1 O6 C6 153.9(3) . .
O1 Tb1 O6 C6 166.2(3) . .
O5 Tb1 O6 C6 23.2(3) . .
O7 Tb1 O6 C6 84.9(3) . .
O4 Tb1 O6 C6 -135.3(3) . .
Cl1 Tb1 O6 C6 -2.1(4) . .
Cl2 Tb1 O6 C6 -63.4(3) . .
O2 Tb1 O5 C5 -40.2(3) . .
O6 Tb1 O5 C5 10.4(3) . .
O1 Tb1 O5 C5 -120.1(3) . .
O7 Tb1 O5 C5 -104.4(3) . .
O4 Tb1 O5 C5 47.8(4) . .
Cl1 Tb1 O5 C5 176.9(3) . .
Cl2 Tb1 O5 C5 93.5(3) . .
Tb1 O1 C1 C2 33.1(5) . .
Tb1 O2 C2 C1 44.6(4) . .
Tb1 O2 C2 C3 -79.9(4) . .
O1 C1 C2 O2 -46.1(5) . .
O1 C1 C2 C3 75.2(4) . .
O2 C2 C3 O3 -57.7(4) . .
C1 C2 C3 O3 -177.6(3) . .
O2 C2 C3 C4 69.5(5) . .
C1 C2 C3 C4 -50.4(5) . .
Tb1 O4 C4 C3 58.8(5) . .
O3 C3 C4 O4 68.3(5) . .
C2 C3 C4 O4 -57.2(5) . .
Tb1 O5 C5 C6 -38.2(4) . .
Tb1 O5 C5 C5 84.8(5) . 2_666
Tb1 O6 C6 C5 -50.7(4) . .
O5 C5 C6 O6 52.2(4) . .
C5 C5 C6 O6 -67.9(6) 2_666 .
